data_4341183
loop_
_publ_author_name
'Ghimire, Srijana'
'Fanwick, Phillip E.'
'McMillin, David R.'

_publ_section_title
;
 DNA-Binding Studies of a Tetraalkyl-Substituted Porphyrin and the
 Mutually Adaptive Distortion Principle.
;
_journal_issue 20
_journal_name_full 'Inorganic chemistry'
_journal_page_first 11108
_journal_page_last 11118
_journal_paper_doi 10.1021/ic501683t
_journal_volume 53
_journal_year 2014
_chemical_formula_moiety '4(F6 P1),C48 H58 N12,C2 H3 N1'
_chemical_formula_sum 'C50 H61 F24 N13 P4'
_chemical_formula_weight 1423.99
_chemical_name_systematic
;
 ?
;
_space_group_crystal_system triclinic
_space_group_IT_number 2
_space_group_name_Hall '-P 1'
_space_group_name_H-M_alt 'P -1'
_symmetry_space_group_name_Hall '-P 1'
_symmetry_space_group_name_H-M 'P -1'
_atom_sites_solution_hydrogens mixed
_atom_sites_solution_primary direct
_atom_sites_solution_secondary difmap
_audit_creation_method SHELXL-2014
_cell_angle_alpha 72.763(5)
_cell_angle_beta 71.762(5)
_cell_angle_gamma 70.043(5)
_cell_formula_units_Z 2
_cell_length_a 12.1488(4)
_cell_length_b 14.8985(5)
_cell_length_c 19.1681(14)
_cell_measurement_reflns_used 70136
_cell_measurement_temperature 150(2)
_cell_measurement_theta_max 62.498
_cell_measurement_theta_min 2.484
_cell_volume 3026.7(3)
_computing_cell_refinement 'DIRAX (Duisneberg, 1992)'
_computing_data_collection 'Nonius Collect (Nonius, 1998)'
_computing_data_reduction 'EVAL14 (Duisneberg, et.al., 2003)'
_computing_publication_material 'local programs'
_computing_structure_refinement 'SHELXL-2014 (Sheldrick, 2014)'
_computing_structure_solution 'SIR2004 (Burla, et. al., 2005)'
_diffrn_ambient_temperature 150(2)
_diffrn_measured_fraction_theta_full 0.874
_diffrn_measured_fraction_theta_max 0.991
_diffrn_measurement_device_type 'Nonius KappaCCD'
_diffrn_measurement_method '\w and \f'
_diffrn_radiation_type CuK\a
_diffrn_radiation_wavelength 1.54178
_diffrn_reflns_av_R_equivalents 0.036
_diffrn_reflns_av_unetI/netI 0.0281
_diffrn_reflns_Laue_measured_fraction_max 0.991
_diffrn_reflns_limit_h_max 14
_diffrn_reflns_limit_h_min -11
_diffrn_reflns_limit_k_max 17
_diffrn_reflns_limit_k_min -17
_diffrn_reflns_limit_l_max 22
_diffrn_reflns_limit_l_min -22
_diffrn_reflns_number 70136
_diffrn_reflns_point_group_measured_fraction_full 0.874
_diffrn_reflns_point_group_measured_fraction_max 0.991
_diffrn_reflns_theta_full 67.679
_diffrn_reflns_theta_max 62.498
_diffrn_reflns_theta_min 2.484
_diffrn_source 'fine focus tube'
_exptl_absorpt_coefficient_mu 2.264
_exptl_absorpt_correction_T_max 0.797
_exptl_absorpt_correction_T_min 0.405
_exptl_absorpt_correction_type multi-scan
_exptl_absorpt_process_details 'SADABS (Sheldrick 1996)'
_exptl_crystal_colour red
_exptl_crystal_density_diffrn 1.563
_exptl_crystal_description needle
_exptl_crystal_F_000 1456
_exptl_crystal_size_max 0.220
_exptl_crystal_size_mid 0.140
_exptl_crystal_size_min 0.100
_refine_diff_density_max 1.253
_refine_diff_density_min -0.593
_refine_diff_density_rms 0.080
_refine_ls_extinction_coef 0.00083(14)
_refine_ls_extinction_expression Fc^*^=kFc[1+0.001xFc^2^\l^3^/sin(2\q)]^-1/4^
_refine_ls_extinction_method SHELXL
_refine_ls_goodness_of_fit_ref 1.138
_refine_ls_hydrogen_treatment mixed
_refine_ls_matrix_type full
_refine_ls_number_parameters 834
_refine_ls_number_reflns 9558
_refine_ls_number_restraints 0
_refine_ls_restrained_S_all 1.138
_refine_ls_R_factor_all 0.0842
_refine_ls_R_factor_gt 0.0714
_refine_ls_shift/su_max 0.000
_refine_ls_shift/su_mean 0.000
_refine_ls_structure_factor_coef Fsqd
_refine_ls_weighting_details 'w=1/[\s^2^(Fo^2^)+(0.1138P)^2^+4.0967P] where P=(Fo^2^+2Fc^2^)/3'
_refine_ls_weighting_scheme calc
_refine_ls_wR_factor_gt 0.2015
_refine_ls_wR_factor_ref 0.2180
_reflns_Friedel_coverage 0.000
_reflns_number_gt 7597
_reflns_number_total 9558
_reflns_threshold_expression 'I > 2\s(I)'
_cod_data_source_file ic501683t_si_001.cif
_cod_data_source_block H2TMI
_cod_depositor_comments 'Adding full bibliography for 4341183.cif.'
_cod_database_code 4341183
_shelx_space_group_comment
;
The symmetry employed for this shelxl refinement is uniquely defined
by the following loop, which should always be used as a source of
symmetry information in preference to the above space-group names.
They are only intended as comments.
;
_shelx_estimated_absorpt_t_min 0.636
_shelx_estimated_absorpt_t_max 0.805
_shelxl_version_number 2014-3

loop_
_space_group_symop_operation_xyz
'x, y, z'
'-x, -y, -z'

loop_
_atom_site_label
_atom_site_type_symbol
_atom_site_fract_x
_atom_site_fract_y
_atom_site_fract_z
_atom_site_U_iso_or_equiv
_atom_site_adp_type
_atom_site_occupancy
_atom_site_site_symmetry_order
_atom_site_calc_flag
_atom_site_refinement_flags_posn
_atom_site_refinement_flags_adp
P1 P 0.37446(9) -1.02713(7) 0.20377(5) 0.0365(3) Uani 1 1 d . .
P2 P -0.12198(10) -1.05133(8) 0.20332(6) 0.0435(3) Uani 1 1 d . .
P3 P 0.58489(10) -0.68290(7) 0.45888(6) 0.0404(3) Uani 1 1 d . .
P4 P 0.08630(10) -0.70247(8) 0.45217(6) 0.0431(3) Uani 1 1 d . .
F11 F 0.3445(4) -0.9521(2) 0.13109(17) 0.0874(11) Uani 1 1 d . .
F12 F 0.4920(3) -0.9968(4) 0.19099(18) 0.1072(15) Uani 1 1 d . .
F13 F 0.4437(3) -1.1070(3) 0.1554(2) 0.0945(12) Uani 1 1 d . .
F14 F 0.2554(3) -1.0570(3) 0.21893(17) 0.0859(11) Uani 1 1 d . .
F15 F 0.3041(3) -0.9484(2) 0.25433(17) 0.0803(10) Uani 1 1 d . .
F16 F 0.4024(3) -1.1030(2) 0.27907(17) 0.0732(9) Uani 1 1 d . .
F21 F -0.0911(4) -1.1247(3) 0.2768(3) 0.1270(18) Uani 1 1 d . .
F22 F -0.2388(3) -1.0862(3) 0.22033(17) 0.0773(9) Uani 1 1 d . .
F23 F -0.0537(3) -1.1243(3) 0.1500(3) 0.1263(17) Uani 1 1 d . .
F24 F -0.1592(4) -0.9725(3) 0.1339(2) 0.1016(13) Uani 1 1 d . .
F25 F -0.0085(3) -1.0124(3) 0.18799(17) 0.0805(10) Uani 1 1 d . .
F26 F -0.1927(3) -0.9747(3) 0.2553(2) 0.1041(14) Uani 1 1 d . .
F31 F 0.5938(3) -0.5886(2) 0.39478(17) 0.0747(9) Uani 1 1 d . .
F32 F 0.6330(5) -0.6481(3) 0.5101(3) 0.1366(19) Uani 1 1 d . .
F33 F 0.5753(3) -0.7802(2) 0.52141(17) 0.0731(9) Uani 1 1 d . .
F34 F 0.5233(5) -0.7133(3) 0.4136(2) 0.1241(18) Uani 1 1 d . .
F35 F 0.7121(4) -0.7384(3) 0.4257(3) 0.173(3) Uani 1 1 d . .
F36 F 0.4550(3) -0.6264(3) 0.4985(2) 0.1083(14) Uani 1 1 d . .
F41 F 0.0885(3) -0.60091(19) 0.39460(17) 0.0679(8) Uani 1 1 d . .
F42 F 0.2218(2) -0.7205(2) 0.45435(16) 0.0642(8) Uani 1 1 d . .
F43 F 0.0399(3) -0.6509(2) 0.52034(17) 0.0834(10) Uani 1 1 d . .
F44 F 0.0847(2) -0.80596(19) 0.50886(14) 0.0582(7) Uani 1 1 d . .
F45 F -0.0474(3) -0.6886(2) 0.4482(2) 0.0827(10) Uani 1 1 d . .
F46 F 0.1344(3) -0.7567(2) 0.38293(15) 0.0711(8) Uani 1 1 d . .
N11 N -0.0666(3) -0.6188(2) 0.04304(16) 0.0321(7) Uani 1 1 d . .
N12 N 0.0280(3) -0.5142(2) 0.1055(2) 0.0333(8) Uani 1 1 d . .
N21 N 0.4012(3) -0.5967(2) 0.05024(16) 0.0307(7) Uani 1 1 d . .
N22 N 0.5593(3) -0.5292(2) 0.09894(18) 0.0287(7) Uani 1 1 d . .
N114 N 0.0363(3) -0.9625(2) 0.37417(16) 0.0324(7) Uani 1 1 d . .
N116 N 0.1365(3) -1.1137(2) 0.38559(18) 0.0408(8) Uani 1 1 d . .
N123 N 0.3289(3) -0.1876(3) 0.06382(19) 0.0416(8) Uani 1 1 d . .
N125 N 0.2447(3) -0.0358(3) 0.02337(19) 0.0460(9) Uani 1 1 d . .
N214 N 0.2876(3) -0.6995(2) -0.22511(18) 0.0421(8) Uani 1 1 d . .
N216 N 0.2550(4) -0.5946(3) -0.3260(2) 0.0639(12) Uani 1 1 d . .
N223 N 0.5324(3) -0.9491(2) 0.37769(16) 0.0331(7) Uani 1 1 d . .
N225 N 0.6389(3) -1.0987(2) 0.39658(17) 0.0363(7) Uani 1 1 d . .
N911 N 0.2318(11) -0.3981(5) 0.2812(4) 0.174(5) Uani 1 1 d . .
C11 C -0.1056(3) -0.6602(3) 0.0034(2) 0.0353(9) Uani 1 1 d . .
C12 C -0.1477(4) -0.7419(3) 0.0536(2) 0.0436(10) Uani 1 1 d . .
H12 H -0.1781 -0.7839 0.0403 0.052 Uiso 1 1 calc R U
C13 C -0.1361(4) -0.7477(3) 0.1221(2) 0.0439(10) Uani 1 1 d . .
H13 H -0.1579 -0.7938 0.1664 0.053 Uiso 1 1 calc R U
C14 C -0.0844(3) -0.6713(3) 0.1164(2) 0.0350(9) Uani 1 1 d . .
C15 C -0.0559(3) -0.6541(3) 0.17576(19) 0.0325(8) Uani 1 1 d . .
C16 C 0.0015(3) -0.5835(3) 0.1686(2) 0.0328(8) Uani 1 1 d . .
C17 C 0.0426(4) -0.5699(3) 0.2259(2) 0.0388(9) Uani 1 1 d . .
H17 H 0.0372 -0.6080 0.2757 0.047 Uiso 1 1 calc R U
C18 C 0.0905(4) -0.4934(3) 0.1969(2) 0.0402(9) Uani 1 1 d . .
H18 H 0.1258 -0.4687 0.2224 0.048 Uiso 1 1 calc R U
C19 C 0.0787(3) -0.4560(3) 0.1205(2) 0.0346(8) Uani 1 1 d . .
C21 C 0.3889(3) -0.6497(2) 0.12359(19) 0.0314(8) Uani 1 1 d . .
C22 C 0.3112(3) -0.7127(3) 0.1373(2) 0.0372(9) Uani 1 1 d . .
H22 H 0.2893 -0.7571 0.1828 0.045 Uiso 1 1 calc R U
C23 C 0.2771(4) -0.6959(3) 0.0740(2) 0.0376(9) Uani 1 1 d . .
H23 H 0.2260 -0.7262 0.0661 0.045 Uiso 1 1 calc R U
C24 C 0.3320(3) -0.6232(2) 0.01926(19) 0.0300(8) Uani 1 1 d . .
C25 C 0.3153(3) -0.5865(3) -0.0541(2) 0.0310(8) Uani 1 1 d . .
C26 C 0.6328(3) -0.4837(3) 0.1082(2) 0.0315(8) Uani 1 1 d . .
C27 C 0.6408(4) -0.5187(3) 0.1853(2) 0.0371(9) Uani 1 1 d . .
H27 H 0.6872 -0.5014 0.2083 0.044 Uiso 1 1 calc R U
C28 C 0.5708(4) -0.5806(3) 0.2194(2) 0.0385(9) Uani 1 1 d . .
H28 H 0.5586 -0.6134 0.2708 0.046 Uiso 1 1 calc R U
C29 C 0.5182(3) -0.5884(3) 0.16513(19) 0.0314(8) Uani 1 1 d . .
C110 C 0.1110(3) -0.3727(3) 0.0726(2) 0.0339(8) Uani 1 1 d . .
C111 C 0.0025(3) -0.8126(3) 0.27263(19) 0.0334(8) Uani 1 1 d . .
H11A H 0.0213 -0.8516 0.2345 0.040 Uiso 1 1 calc R U
H11B H 0.0778 -0.8003 0.2724 0.040 Uiso 1 1 calc R U
C112 C -0.0910(3) -0.7156(3) 0.2539(2) 0.0369(9) Uani 1 1 d . .
H11C H -0.1676 -0.7293 0.2588 0.044 Uiso 1 1 calc R U
H11D H -0.1061 -0.6768 0.2915 0.044 Uiso 1 1 calc R U
C113 C -0.0486(4) -0.8683(3) 0.3502(2) 0.0364(9) Uani 1 1 d . .
H11E H -0.0697 -0.8274 0.3874 0.044 Uiso 1 1 calc R U
H11F H -0.1235 -0.8803 0.3495 0.044 Uiso 1 1 calc R U
C115 C 0.0536(4) -1.0447(3) 0.3542(2) 0.0402(9) Uani 1 1 d . .
H115 H 0.0129 -1.0528 0.3225 0.048 Uiso 1 1 calc R U
C117 C 0.1747(4) -1.0745(3) 0.4265(2) 0.0483(11) Uani 1 1 d . .
H117 H 0.2345 -1.1079 0.4545 0.058 Uiso 1 1 calc R U
C118 C 0.1115(4) -0.9793(3) 0.4199(2) 0.0433(10) Uani 1 1 d . .
H118 H 0.1180 -0.9331 0.4425 0.052 Uiso 1 1 calc R U
C119 C 0.1839(5) -1.2149(3) 0.3739(3) 0.0640(14) Uani 1 1 d . .
H11G H 0.1331 -1.2265 0.3485 0.096 Uiso 1 1 calc R U
H11H H 0.1835 -1.2608 0.4227 0.096 Uiso 1 1 calc R U
H11I H 0.2665 -1.2247 0.3429 0.096 Uiso 1 1 calc R U
C120 C 0.1604(4) -0.3162(3) 0.1036(2) 0.0397(9) Uani 1 1 d . .
H12A H 0.1250 -0.3235 0.1583 0.048 Uiso 1 1 calc R U
H12B H 0.1356 -0.2460 0.0799 0.048 Uiso 1 1 calc R U
C121 C 0.2976(4) -0.3507(3) 0.0896(3) 0.0454(10) Uani 1 1 d . .
H12C H 0.3217 -0.4184 0.1186 0.054 Uiso 1 1 calc R U
H12D H 0.3326 -0.3514 0.0356 0.054 Uiso 1 1 calc R U
C122 C 0.3487(4) -0.2864(3) 0.1118(3) 0.0502(11) Uani 1 1 d . .
H12E H 0.3099 -0.2819 0.1649 0.060 Uiso 1 1 calc R U
H12F H 0.4362 -0.3164 0.1076 0.060 Uiso 1 1 calc R U
C124 C 0.2401(4) -0.1107(3) 0.0815(2) 0.0395(9) Uani 1 1 d . .
H124 H 0.1824 -0.1093 0.1283 0.047 Uiso 1 1 calc R U
C126 C 0.3404(5) -0.0661(4) -0.0331(3) 0.0603(13) Uani 1 1 d . .
H126 H 0.3645 -0.0273 -0.0813 0.072 Uiso 1 1 calc R U
C127 C 0.3941(4) -0.1605(4) -0.0083(3) 0.0586(13) Uani 1 1 d . .
H127 H 0.4635 -0.2007 -0.0352 0.070 Uiso 1 1 calc R U
C128 C 0.1623(5) 0.0621(3) 0.0220(3) 0.0613(13) Uani 1 1 d . .
H12G H 0.0913 0.0597 0.0639 0.092 Uiso 1 1 calc R U
H12H H 0.1371 0.0866 -0.0256 0.092 Uiso 1 1 calc R U
H12I H 0.2030 0.1057 0.0268 0.092 Uiso 1 1 calc R U
C210 C 0.4391(3) -0.6445(3) 0.17769(19) 0.0309(8) Uani 1 1 d . .
C211 C 0.2445(3) -0.6322(3) -0.0792(2) 0.0365(9) Uani 1 1 d . .
H21A H 0.2157 -0.5873 -0.1235 0.044 Uiso 1 1 calc R U
H21B H 0.1730 -0.6419 -0.0384 0.044 Uiso 1 1 calc R U
C212 C 0.3216(4) -0.7312(3) -0.0996(2) 0.0397(9) Uani 1 1 d . .
H21C H 0.4046 -0.7267 -0.1252 0.048 Uiso 1 1 calc R U
H21D H 0.3255 -0.7817 -0.0527 0.048 Uiso 1 1 calc R U
C213 C 0.2744(4) -0.7631(3) -0.1497(2) 0.0406(9) Uani 1 1 d . .
H21E H 0.3194 -0.8314 -0.1535 0.049 Uiso 1 1 calc R U
H21F H 0.1883 -0.7605 -0.1274 0.049 Uiso 1 1 calc R U
C215 C 0.2034(5) -0.6446(4) -0.2592(3) 0.0630(14) Uani 1 1 d . .
H215 H 0.1199 -0.6401 -0.2407 0.076 Uiso 1 1 calc R U
C217 C 0.3756(5) -0.6228(4) -0.3325(3) 0.0630(14) Uani 1 1 d . .
H217 H 0.4342 -0.6006 -0.3742 0.076 Uiso 1 1 calc R U
C218 C 0.3972(5) -0.6870(4) -0.2700(3) 0.0557(12) Uani 1 1 d . .
H218 H 0.4737 -0.7184 -0.2584 0.067 Uiso 1 1 calc R U
C219 C 0.1889(7) -0.5259(5) -0.3823(3) 0.110(3) Uani 1 1 d . .
H21G H 0.1139 -0.5419 -0.3754 0.165 Uiso 1 1 calc R U
H21H H 0.2389 -0.5311 -0.4329 0.165 Uiso 1 1 calc R U
H21I H 0.1702 -0.4590 -0.3759 0.165 Uiso 1 1 calc R U
C220 C 0.4055(4) -0.7027(3) 0.2573(2) 0.0366(9) Uani 1 1 d . .
H22A H 0.3253 -0.7124 0.2658 0.044 Uiso 1 1 calc R U
H22B H 0.3989 -0.6641 0.2933 0.044 Uiso 1 1 calc R U
C221 C 0.4959(4) -0.8028(3) 0.2741(2) 0.0359(9) Uani 1 1 d . .
H22C H 0.5112 -0.8394 0.2350 0.043 Uiso 1 1 calc R U
H22D H 0.5733 -0.7942 0.2739 0.043 Uiso 1 1 calc R U
C222 C 0.4437(4) -0.8593(3) 0.3510(2) 0.0388(9) Uani 1 1 d . .
H22E H 0.4145 -0.8167 0.3878 0.047 Uiso 1 1 calc R U
H22F H 0.3738 -0.8766 0.3481 0.047 Uiso 1 1 calc R U
C224 C 0.5539(4) -1.0359(3) 0.3636(2) 0.0382(9) Uani 1 1 d . .
H224 H 0.5145 -1.0507 0.3344 0.046 Uiso 1 1 calc R U
C226 C 0.6741(4) -1.0506(3) 0.4329(2) 0.0408(9) Uani 1 1 d . .
H226 H 0.7342 -1.0781 0.4610 0.049 Uiso 1 1 calc R U
C227 C 0.6069(4) -0.9564(3) 0.4211(2) 0.0389(9) Uani 1 1 d . .
H227 H 0.6107 -0.9051 0.4394 0.047 Uiso 1 1 calc R U
C228 C 0.6914(5) -1.2024(3) 0.3925(3) 0.0517(12) Uani 1 1 d . .
H22G H 0.6526 -1.2185 0.3618 0.078 Uiso 1 1 calc R U
H22H H 0.6784 -1.2432 0.4433 0.078 Uiso 1 1 calc R U
H22I H 0.7781 -1.2146 0.3698 0.078 Uiso 1 1 calc R U
C912 C 0.2479(8) -0.4379(4) 0.3387(4) 0.093(2) Uani 1 1 d . .
C913 C 0.2570(6) -0.4859(4) 0.4122(3) 0.0760(17) Uani 1 1 d . .
H91A H 0.1776 -0.4699 0.4467 0.114 Uiso 1 1 calc R U
H91B H 0.3139 -0.4647 0.4260 0.114 Uiso 1 1 calc R U
H91C H 0.2857 -0.5566 0.4155 0.114 Uiso 1 1 calc R U
H12N H 0.015(4) -0.512(3) 0.076(2) 0.027(14) Uiso 1 1 d . .
H22N H 0.542(4) -0.521(3) 0.064(2) 0.031(12) Uiso 1 1 d . .

loop_
_atom_site_aniso_label
_atom_site_aniso_U_11
_atom_site_aniso_U_22
_atom_site_aniso_U_33
_atom_site_aniso_U_23
_atom_site_aniso_U_13
_atom_site_aniso_U_12
P1 0.0335(6) 0.0396(6) 0.0350(5) -0.0098(4) -0.0051(4) -0.0094(4)
P2 0.0393(6) 0.0534(7) 0.0395(6) -0.0112(5) -0.0072(5) -0.0157(5)
P3 0.0423(6) 0.0360(6) 0.0384(6) -0.0041(4) -0.0116(5) -0.0063(5)
P4 0.0407(6) 0.0403(6) 0.0431(6) -0.0012(5) -0.0165(5) -0.0051(5)
F11 0.137(3) 0.072(2) 0.0528(18) 0.0108(15) -0.0424(19) -0.031(2)
F12 0.086(2) 0.219(5) 0.063(2) -0.054(2) 0.0184(17) -0.111(3)
F13 0.075(2) 0.107(3) 0.115(3) -0.085(2) -0.040(2) 0.0271(19)
F14 0.074(2) 0.153(3) 0.0554(17) -0.0134(19) -0.0132(15) -0.072(2)
F15 0.089(2) 0.075(2) 0.0680(19) -0.0397(17) -0.0131(16) 0.0051(17)
F16 0.102(2) 0.0544(17) 0.0727(19) -0.0001(14) -0.0540(18) -0.0139(16)
F21 0.147(4) 0.131(3) 0.129(3) 0.060(3) -0.099(3) -0.084(3)
F22 0.072(2) 0.113(3) 0.072(2) -0.0258(18) -0.0136(16) -0.0540(19)
F23 0.071(2) 0.137(4) 0.190(5) -0.122(4) 0.004(3) -0.009(2)
F24 0.138(4) 0.091(3) 0.092(3) 0.017(2) -0.069(2) -0.046(2)
F25 0.0610(19) 0.127(3) 0.0677(19) -0.0277(19) 0.0036(15) -0.0535(19)
F26 0.084(2) 0.152(4) 0.103(3) -0.089(3) 0.027(2) -0.058(2)
F31 0.103(3) 0.0559(17) 0.0658(18) 0.0137(14) -0.0270(17) -0.0392(17)
F32 0.218(6) 0.117(3) 0.135(4) -0.004(3) -0.115(4) -0.073(4)
F33 0.0661(19) 0.0623(18) 0.0709(19) 0.0265(15) -0.0285(15) -0.0164(15)
F34 0.245(6) 0.080(2) 0.106(3) 0.019(2) -0.117(3) -0.081(3)
F35 0.083(3) 0.121(3) 0.152(4) 0.031(3) 0.064(3) 0.037(3)
F36 0.100(3) 0.084(2) 0.081(2) -0.0141(19) 0.002(2) 0.026(2)
F41 0.090(2) 0.0476(15) 0.0714(18) 0.0127(14) -0.0441(16) -0.0240(15)
F42 0.0498(16) 0.0685(18) 0.0726(18) -0.0072(15) -0.0230(14) -0.0128(13)
F43 0.098(3) 0.072(2) 0.067(2) -0.0344(16) -0.0052(17) -0.0032(18)
F44 0.0579(17) 0.0524(15) 0.0505(15) 0.0090(12) -0.0166(12) -0.0117(13)
F45 0.0541(18) 0.080(2) 0.109(3) 0.0140(19) -0.0444(18) -0.0187(16)
F46 0.101(2) 0.0700(19) 0.0501(16) -0.0129(14) -0.0110(15) -0.0385(17)
N11 0.0329(17) 0.0299(16) 0.0292(16) -0.0005(12) -0.0079(13) -0.0077(13)
N12 0.0356(19) 0.0328(18) 0.0251(18) -0.0011(14) -0.0079(15) -0.0052(14)
N21 0.0359(17) 0.0257(15) 0.0257(15) -0.0036(12) -0.0060(13) -0.0051(13)
N22 0.0339(18) 0.0291(16) 0.0218(16) -0.0036(12) -0.0097(13) -0.0060(13)
N114 0.0346(17) 0.0285(16) 0.0246(15) 0.0025(12) -0.0051(13) -0.0056(13)
N116 0.043(2) 0.0286(17) 0.0382(18) 0.0027(14) -0.0060(15) -0.0055(14)
N123 0.0334(18) 0.049(2) 0.0457(19) -0.0179(16) -0.0093(15) -0.0092(15)
N125 0.044(2) 0.049(2) 0.0420(19) -0.0087(16) 0.0003(15) -0.0191(16)
N214 0.049(2) 0.0374(18) 0.0376(18) -0.0119(15) -0.0064(16) -0.0096(16)
N216 0.090(3) 0.039(2) 0.036(2) -0.0081(16) -0.015(2) 0.014(2)
N223 0.0369(18) 0.0333(17) 0.0244(15) -0.0001(12) -0.0071(13) -0.0089(14)
N225 0.049(2) 0.0282(16) 0.0284(16) -0.0013(13) -0.0079(14) -0.0113(14)
N911 0.388(15) 0.108(5) 0.079(4) 0.013(4) -0.105(7) -0.113(7)
C11 0.034(2) 0.0286(19) 0.037(2) 0.0003(16) -0.0097(16) -0.0051(16)
C12 0.044(2) 0.038(2) 0.048(2) 0.0001(18) -0.0138(19) -0.0163(18)
C13 0.042(2) 0.039(2) 0.044(2) 0.0084(18) -0.0113(19) -0.0183(18)
C14 0.030(2) 0.0302(19) 0.033(2) 0.0036(15) -0.0042(15) -0.0051(15)
C15 0.0265(19) 0.0297(19) 0.0255(18) 0.0025(14) -0.0003(14) -0.0007(15)
C16 0.0292(19) 0.0257(18) 0.0287(19) -0.0013(14) -0.0015(15) 0.0020(15)
C17 0.044(2) 0.036(2) 0.0262(19) -0.0040(16) -0.0097(16) 0.0012(17)
C18 0.048(2) 0.034(2) 0.033(2) -0.0072(16) -0.0119(18) -0.0017(18)
C19 0.034(2) 0.0311(19) 0.0324(19) -0.0053(15) -0.0068(16) -0.0031(16)
C21 0.032(2) 0.0259(18) 0.0263(18) -0.0033(14) -0.0024(15) -0.0023(15)
C22 0.038(2) 0.032(2) 0.032(2) -0.0011(16) -0.0016(16) -0.0099(16)
C23 0.038(2) 0.031(2) 0.040(2) -0.0090(16) -0.0024(17) -0.0095(16)
C24 0.0304(19) 0.0264(18) 0.0313(19) -0.0083(14) -0.0075(15) -0.0031(15)
C25 0.0263(19) 0.0279(18) 0.037(2) -0.0126(15) -0.0079(15) -0.0004(14)
C26 0.033(2) 0.0275(18) 0.0304(19) -0.0084(15) -0.0090(15) -0.0009(15)
C27 0.042(2) 0.038(2) 0.033(2) -0.0106(16) -0.0138(17) -0.0051(17)
C28 0.049(2) 0.036(2) 0.0243(19) -0.0051(15) -0.0097(17) -0.0052(18)
C29 0.034(2) 0.0272(18) 0.0256(18) -0.0038(14) -0.0069(15) -0.0016(15)
C110 0.0242(19) 0.0310(19) 0.043(2) -0.0080(16) -0.0097(16) -0.0011(15)
C111 0.034(2) 0.0292(19) 0.0247(18) 0.0009(15) -0.0020(15) -0.0035(16)
C112 0.034(2) 0.033(2) 0.0286(19) 0.0044(15) -0.0042(16) -0.0039(16)
C113 0.034(2) 0.032(2) 0.0294(19) 0.0028(15) -0.0058(16) -0.0015(16)
C115 0.046(2) 0.036(2) 0.033(2) -0.0018(16) -0.0081(17) -0.0112(18)
C117 0.043(2) 0.044(2) 0.041(2) 0.0053(19) -0.0136(19) -0.0016(19)
C118 0.045(2) 0.044(2) 0.035(2) -0.0026(18) -0.0124(18) -0.0072(19)
C119 0.073(3) 0.028(2) 0.067(3) -0.002(2) 0.000(3) -0.005(2)
C120 0.035(2) 0.037(2) 0.043(2) -0.0094(17) -0.0118(17) -0.0007(17)
C121 0.040(2) 0.037(2) 0.058(3) -0.0164(19) -0.018(2) 0.0018(18)
C122 0.040(2) 0.046(2) 0.069(3) -0.019(2) -0.028(2) 0.0014(19)
C124 0.044(2) 0.041(2) 0.036(2) -0.0133(17) -0.0030(17) -0.0158(19)
C126 0.056(3) 0.074(3) 0.043(3) -0.011(2) 0.007(2) -0.025(3)
C127 0.038(3) 0.079(4) 0.055(3) -0.026(3) 0.002(2) -0.012(2)
C128 0.068(3) 0.042(3) 0.061(3) -0.002(2) -0.004(2) -0.017(2)
C210 0.032(2) 0.0272(18) 0.0231(18) -0.0017(14) -0.0032(14) -0.0021(15)
C211 0.034(2) 0.034(2) 0.040(2) -0.0089(16) -0.0109(17) -0.0049(16)
C212 0.037(2) 0.037(2) 0.048(2) -0.0123(18) -0.0175(18) -0.0037(17)
C213 0.047(2) 0.035(2) 0.042(2) -0.0048(17) -0.0172(19) -0.0118(18)
C215 0.059(3) 0.067(3) 0.041(3) -0.014(2) -0.015(2) 0.014(3)
C217 0.075(4) 0.048(3) 0.060(3) -0.019(2) -0.005(3) -0.014(3)
C218 0.063(3) 0.063(3) 0.045(3) -0.015(2) -0.005(2) -0.027(2)
C219 0.124(6) 0.092(5) 0.055(3) -0.009(3) -0.031(4) 0.047(4)
C220 0.039(2) 0.034(2) 0.0254(19) 0.0014(15) -0.0053(16) -0.0056(17)
C221 0.040(2) 0.034(2) 0.0245(18) 0.0006(15) -0.0054(16) -0.0063(17)
C222 0.037(2) 0.038(2) 0.031(2) 0.0036(16) -0.0091(17) -0.0051(17)
C224 0.051(2) 0.037(2) 0.0287(19) -0.0030(16) -0.0101(17) -0.0172(18)
C226 0.049(3) 0.037(2) 0.036(2) -0.0037(17) -0.0169(18) -0.0089(18)
C227 0.048(2) 0.033(2) 0.038(2) -0.0073(17) -0.0154(18) -0.0099(18)
C228 0.074(3) 0.029(2) 0.048(3) -0.0061(18) -0.013(2) -0.012(2)
C912 0.161(7) 0.057(3) 0.066(4) -0.020(3) -0.038(4) -0.019(4)
C913 0.093(4) 0.049(3) 0.095(4) -0.006(3) -0.052(4) -0.013(3)

loop_
_atom_type_symbol
_atom_type_description
_atom_type_scat_dispersion_real
_atom_type_scat_dispersion_imag
_atom_type_scat_source
C C 0.0181 0.0091 'International Tables Vol C Tables 4.2.6.8 and 6.1.1.4'
H H 0.0000 0.0000 'International Tables Vol C Tables 4.2.6.8 and 6.1.1.4'
N N 0.0311 0.0180 'International Tables Vol C Tables 4.2.6.8 and 6.1.1.4'
F F 0.0727 0.0534 'International Tables Vol C Tables 4.2.6.8 and 6.1.1.4'
P P 0.2955 0.4335 'International Tables Vol C Tables 4.2.6.8 and 6.1.1.4'

loop_
_geom_angle_atom_site_label_1
_geom_angle_atom_site_label_2
_geom_angle_atom_site_label_3
_geom_angle
_geom_angle_site_symmetry_1
_geom_angle_site_symmetry_3
F11 P1 F12 91.1(2) . .
F11 P1 F13 88.9(2) . .
F12 P1 F13 91.8(2) . .
F11 P1 F14 89.9(2) . .
F12 P1 F14 178.36(17) . .
F13 P1 F14 89.6(2) . .
F11 P1 F15 92.35(19) . .
F12 P1 F15 88.7(2) . .
F13 P1 F15 178.7(2) . .
F14 P1 F15 89.9(2) . .
F11 P1 F16 178.9(2) . .
F12 P1 F16 89.6(2) . .
F13 P1 F16 91.97(19) . .
F14 P1 F16 89.38(18) . .
F15 P1 F16 86.79(17) . .
F23 P2 F24 88.1(3) . .
F23 P2 F21 96.2(3) . .
F24 P2 F21 175.6(3) . .
F23 P2 F26 178.2(3) . .
F24 P2 F26 90.1(2) . .
F21 P2 F26 85.6(3) . .
F23 P2 F22 89.4(2) . .
F24 P2 F22 90.6(2) . .
F21 P2 F22 88.9(2) . .
F26 P2 F22 90.50(18) . .
F23 P2 F25 93.1(2) . .
F24 P2 F25 88.9(2) . .
F21 P2 F25 91.4(2) . .
F26 P2 F25 86.97(18) . .
F22 P2 F25 177.4(2) . .
F35 P3 F34 95.7(4) . .
F35 P3 F32 90.5(4) . .
F34 P3 F32 173.7(3) . .
F35 P3 F31 91.9(2) . .
F34 P3 F31 89.13(18) . .
F32 P3 F31 92.0(2) . .
F35 P3 F36 176.2(3) . .
F34 P3 F36 87.6(3) . .
F32 P3 F36 86.2(3) . .
F31 P3 F36 90.11(19) . .
F35 P3 F33 87.5(2) . .
F34 P3 F33 88.74(18) . .
F32 P3 F33 90.2(2) . .
F31 P3 F33 177.74(19) . .
F36 P3 F33 90.56(18) . .
F43 P4 F42 90.57(19) . .
F43 P4 F45 91.8(2) . .
F42 P4 F45 177.4(2) . .
F43 P4 F41 90.86(18) . .
F42 P4 F41 90.49(16) . .
F45 P4 F41 90.57(17) . .
F43 P4 F44 90.28(17) . .
F42 P4 F44 89.64(15) . .
F45 P4 F44 89.25(16) . .
F41 P4 F44 178.85(17) . .
F43 P4 F46 179.28(18) . .
F42 P4 F46 89.23(17) . .
F45 P4 F46 88.4(2) . .
F41 P4 F46 89.83(16) . .
F44 P4 F46 89.03(15) . .
C11 N11 C14 106.8(3) . .
C19 N12 C16 109.9(4) . .
C19 N12 H12N 130(4) . .
C16 N12 H12N 120(4) . .
C24 N21 C21 105.8(3) . .
C26 N22 C29 110.9(3) . .
C26 N22 H22N 124(3) . .
C29 N22 H22N 125(3) . .
C115 N114 C118 108.6(3) . .
C115 N114 C113 125.4(3) . .
C118 N114 C113 125.9(3) . .
C115 N116 C117 108.7(3) . .
C115 N116 C119 124.8(4) . .
C117 N116 C119 126.4(4) . .
C124 N123 C127 108.4(4) . .
C124 N123 C122 125.1(4) . .
C127 N123 C122 126.4(4) . .
C124 N125 C126 108.3(4) . .
C124 N125 C128 124.9(4) . .
C126 N125 C128 126.8(4) . .
C215 N214 C218 109.0(4) . .
C215 N214 C213 127.9(4) . .
C218 N214 C213 123.1(4) . .
C215 N216 C217 108.0(4) . .
C215 N216 C219 124.7(5) . .
C217 N216 C219 127.2(5) . .
C224 N223 C227 108.6(3) . .
C224 N223 C222 125.8(3) . .
C227 N223 C222 125.6(3) . .
C224 N225 C226 108.7(3) . .
C224 N225 C228 125.9(4) . .
C226 N225 C228 125.3(4) . .
N11 C11 C110 126.8(3) . 2_545
N11 C11 C12 109.0(3) . .
C110 C11 C12 124.1(4) 2_545 .
C13 C12 C11 107.5(4) . .
C13 C12 H12 126.2 . .
C11 C12 H12 126.2 . .
C12 C13 C14 107.6(3) . .
C12 C13 H13 126.2 . .
C14 C13 H13 126.2 . .
N11 C14 C15 125.8(3) . .
N11 C14 C13 109.1(3) . .
C15 C14 C13 125.2(3) . .
C14 C15 C16 124.7(3) . .
C14 C15 C112 117.7(3) . .
C16 C15 C112 117.6(3) . .
N12 C16 C15 126.5(4) . .
N12 C16 C17 107.1(4) . .
C15 C16 C17 126.5(3) . .
C18 C17 C16 108.0(3) . .
C18 C17 H17 126.0 . .
C16 C17 H17 126.0 . .
C17 C18 C19 107.8(4) . .
C17 C18 H18 126.1 . .
C19 C18 H18 126.1 . .
N12 C19 C110 127.5(4) . .
N12 C19 C18 107.2(3) . .
C110 C19 C18 125.3(4) . .
N21 C21 C210 126.6(3) . .
N21 C21 C22 109.5(3) . .
C210 C21 C22 123.9(3) . .
C23 C22 C21 107.0(3) . .
C23 C22 H22 126.5 . .
C21 C22 H22 126.5 . .
C22 C23 C24 107.7(4) . .
C22 C23 H23 126.2 . .
C24 C23 H23 126.2 . .
N21 C24 C25 126.1(3) . .
N21 C24 C23 110.0(3) . .
C25 C24 C23 123.9(3) . .
C26 C25 C24 125.2(3) 2_645 .
C26 C25 C211 117.1(3) 2_645 .
C24 C25 C211 117.6(3) . .
N22 C26 C25 126.6(3) . 2_645
N22 C26 C27 106.1(3) . .
C25 C26 C27 127.2(4) 2_645 .
C28 C27 C26 108.2(4) . .
C28 C27 H27 125.9 . .
C26 C27 H27 125.9 . .
C27 C28 C29 108.4(3) . .
C27 C28 H28 125.8 . .
C29 C28 H28 125.8 . .
N22 C29 C210 127.1(3) . .
N22 C29 C28 106.3(3) . .
C210 C29 C28 126.6(3) . .
C19 C110 C11 124.9(4) . 2_545
C19 C110 C120 117.9(3) . .
C11 C110 C120 117.2(3) 2_545 .
C113 C111 C112 108.7(3) . .
C113 C111 H11A 110.0 . .
C112 C111 H11A 110.0 . .
C113 C111 H11B 110.0 . .
C112 C111 H11B 110.0 . .
H11A C111 H11B 108.3 . .
C15 C112 C111 114.8(3) . .
C15 C112 H11C 108.6 . .
C111 C112 H11C 108.6 . .
C15 C112 H11D 108.6 . .
C111 C112 H11D 108.6 . .
H11C C112 H11D 107.5 . .
N114 C113 C111 112.9(3) . .
N114 C113 H11E 109.0 . .
C111 C113 H11E 109.0 . .
N114 C113 H11F 109.0 . .
C111 C113 H11F 109.0 . .
H11E C113 H11F 107.8 . .
N116 C115 N114 108.9(4) . .
N116 C115 H115 125.6 . .
N114 C115 H115 125.6 . .
C118 C117 N116 107.3(4) . .
C118 C117 H117 126.4 . .
N116 C117 H117 126.4 . .
C117 C118 N114 106.5(4) . .
C117 C118 H118 126.7 . .
N114 C118 H118 126.7 . .
N116 C119 H11G 109.5 . .
N116 C119 H11H 109.5 . .
H11G C119 H11H 109.5 . .
N116 C119 H11I 109.5 . .
H11G C119 H11I 109.5 . .
H11H C119 H11I 109.5 . .
C110 C120 C121 112.5(3) . .
C110 C120 H12A 109.1 . .
C121 C120 H12A 109.1 . .
C110 C120 H12B 109.1 . .
C121 C120 H12B 109.1 . .
H12A C120 H12B 107.8 . .
C122 C121 C120 112.7(3) . .
C122 C121 H12C 109.0 . .
C120 C121 H12C 109.0 . .
C122 C121 H12D 109.0 . .
C120 C121 H12D 109.0 . .
H12C C121 H12D 107.8 . .
N123 C122 C121 111.5(3) . .
N123 C122 H12E 109.3 . .
C121 C122 H12E 109.3 . .
N123 C122 H12F 109.3 . .
C121 C122 H12F 109.3 . .
H12E C122 H12F 108.0 . .
N123 C124 N125 108.9(3) . .
N123 C124 H124 125.5 . .
N125 C124 H124 125.5 . .
C127 C126 N125 107.7(4) . .
C127 C126 H126 126.1 . .
N125 C126 H126 126.1 . .
C126 C127 N123 106.7(4) . .
C126 C127 H127 126.7 . .
N123 C127 H127 126.7 . .
N125 C128 H12G 109.5 . .
N125 C128 H12H 109.5 . .
H12G C128 H12H 109.5 . .
N125 C128 H12I 109.5 . .
H12G C128 H12I 109.5 . .
H12H C128 H12I 109.5 . .
C21 C210 C29 125.1(3) . .
C21 C210 C220 118.3(3) . .
C29 C210 C220 116.6(3) . .
C25 C211 C212 111.5(3) . .
C25 C211 H21A 109.3 . .
C212 C211 H21A 109.3 . .
C25 C211 H21B 109.3 . .
C212 C211 H21B 109.3 . .
H21A C211 H21B 108.0 . .
C213 C212 C211 113.8(3) . .
C213 C212 H21C 108.8 . .
C211 C212 H21C 108.8 . .
C213 C212 H21D 108.8 . .
C211 C212 H21D 108.8 . .
H21C C212 H21D 107.7 . .
N214 C213 C212 110.6(3) . .
N214 C213 H21E 109.5 . .
C212 C213 H21E 109.5 . .
N214 C213 H21F 109.5 . .
C212 C213 H21F 109.5 . .
H21E C213 H21F 108.1 . .
N214 C215 N216 108.2(5) . .
N214 C215 H215 125.9 . .
N216 C215 H215 125.9 . .
C218 C217 N216 107.7(5) . .
C218 C217 H217 126.2 . .
N216 C217 H217 126.2 . .
C217 C218 N214 107.1(5) . .
C217 C218 H218 126.5 . .
N214 C218 H218 126.5 . .
N216 C219 H21G 109.5 . .
N216 C219 H21H 109.5 . .
H21G C219 H21H 109.5 . .
N216 C219 H21I 109.5 . .
H21G C219 H21I 109.5 . .
H21H C219 H21I 109.5 . .
C210 C220 C221 113.8(3) . .
C210 C220 H22A 108.8 . .
C221 C220 H22A 108.8 . .
C210 C220 H22B 108.8 . .
C221 C220 H22B 108.8 . .
H22A C220 H22B 107.7 . .
C222 C221 C220 108.7(3) . .
C222 C221 H22C 110.0 . .
C220 C221 H22C 110.0 . .
C222 C221 H22D 110.0 . .
C220 C221 H22D 110.0 . .
H22C C221 H22D 108.3 . .
N223 C222 C221 112.5(3) . .
N223 C222 H22E 109.1 . .
C221 C222 H22E 109.1 . .
N223 C222 H22F 109.1 . .
C221 C222 H22F 109.1 . .
H22E C222 H22F 107.8 . .
N225 C224 N223 108.9(3) . .
N225 C224 H224 125.6 . .
N223 C224 H224 125.6 . .
C227 C226 N225 106.9(4) . .
C227 C226 H226 126.6 . .
N225 C226 H226 126.6 . .
C226 C227 N223 106.9(3) . .
C226 C227 H227 126.5 . .
N223 C227 H227 126.5 . .
N225 C228 H22G 109.5 . .
N225 C228 H22H 109.5 . .
H22G C228 H22H 109.5 . .
N225 C228 H22I 109.5 . .
H22G C228 H22I 109.5 . .
H22H C228 H22I 109.5 . .
N911 C912 C913 175.0(10) . .
C912 C913 H91A 109.5 . .
C912 C913 H91B 109.5 . .
H91A C913 H91B 109.5 . .
C912 C913 H91C 109.5 . .
H91A C913 H91C 109.5 . .
H91B C913 H91C 109.5 . .

loop_
_geom_bond_atom_site_label_1
_geom_bond_atom_site_label_2
_geom_bond_distance
_geom_bond_site_symmetry_2
P1 F11 1.562(3) .
P1 F12 1.569(3) .
P1 F13 1.570(3) .
P1 F14 1.574(3) .
P1 F15 1.586(3) .
P1 F16 1.598(3) .
P2 F23 1.558(4) .
P2 F24 1.563(3) .
P2 F21 1.567(4) .
P2 F26 1.581(3) .
P2 F22 1.583(3) .
P2 F25 1.586(3) .
P3 F35 1.517(4) .
P3 F34 1.546(3) .
P3 F32 1.562(4) .
P3 F31 1.578(3) .
P3 F36 1.580(3) .
P3 F33 1.597(3) .
P4 F43 1.567(3) .
P4 F42 1.587(3) .
P4 F45 1.589(3) .
P4 F41 1.590(3) .
P4 F44 1.604(3) .
P4 F46 1.608(3) .
N11 C11 1.372(5) .
N11 C14 1.382(4) .
N12 C19 1.356(5) .
N12 C16 1.370(5) .
N12 H12N 0.63(4) .
N21 C24 1.376(5) .
N21 C21 1.384(4) .
N22 C26 1.368(5) .
N22 C29 1.371(5) .
N22 H22N 0.73(4) .
N114 C115 1.319(5) .
N114 C118 1.372(5) .
N114 C113 1.473(5) .
N116 C115 1.319(5) .
N116 C117 1.361(6) .
N116 C119 1.478(5) .
N123 C124 1.323(5) .
N123 C127 1.380(6) .
N123 C122 1.471(5) .
N125 C124 1.325(5) .
N125 C126 1.368(6) .
N125 C128 1.458(6) .
N214 C215 1.293(6) .
N214 C218 1.381(6) .
N214 C213 1.469(5) .
N216 C215 1.354(6) .
N216 C217 1.355(7) .
N216 C219 1.478(6) .
N223 C224 1.322(5) .
N223 C227 1.368(5) .
N223 C222 1.473(5) .
N225 C224 1.320(5) .
N225 C226 1.367(5) .
N225 C228 1.473(5) .
N911 C912 1.128(8) .
C11 C110 1.408(5) 2_545
C11 C12 1.447(5) .
C12 C13 1.339(6) .
C12 H12 0.9500 .
C13 C14 1.439(6) .
C13 H13 0.9500 .
C14 C15 1.401(6) .
C15 C16 1.402(5) .
C15 C112 1.523(5) .
C16 C17 1.430(5) .
C17 C18 1.350(6) .
C17 H17 0.9500 .
C18 C19 1.438(5) .
C18 H18 0.9500 .
C19 C110 1.403(5) .
C21 C210 1.389(5) .
C21 C22 1.464(5) .
C22 C23 1.331(6) .
C22 H22 0.9500 .
C23 C24 1.450(5) .
C23 H23 0.9500 .
C24 C25 1.402(5) .
C25 C26 1.402(5) 2_645
C25 C211 1.513(5) .
C26 C25 1.402(5) 2_645
C26 C27 1.436(5) .
C27 C28 1.354(6) .
C27 H27 0.9500 .
C28 C29 1.429(5) .
C28 H28 0.9500 .
C29 C210 1.401(5) .
C110 C11 1.408(5) 2_545
C110 C120 1.511(5) .
C111 C113 1.526(5) .
C111 C112 1.528(5) .
C111 H11A 0.9900 .
C111 H11B 0.9900 .
C112 H11C 0.9900 .
C112 H11D 0.9900 .
C113 H11E 0.9900 .
C113 H11F 0.9900 .
C115 H115 0.9500 .
C117 C118 1.352(6) .
C117 H117 0.9500 .
C118 H118 0.9500 .
C119 H11G 0.9800 .
C119 H11H 0.9800 .
C119 H11I 0.9800 .
C120 C121 1.527(6) .
C120 H12A 0.9900 .
C120 H12B 0.9900 .
C121 C122 1.515(6) .
C121 H12C 0.9900 .
C121 H12D 0.9900 .
C122 H12E 0.9900 .
C122 H12F 0.9900 .
C124 H124 0.9500 .
C126 C127 1.342(7) .
C126 H126 0.9500 .
C127 H127 0.9500 .
C128 H12G 0.9800 .
C128 H12H 0.9800 .
C128 H12I 0.9800 .
C210 C220 1.522(5) .
C211 C212 1.540(5) .
C211 H21A 0.9900 .
C211 H21B 0.9900 .
C212 C213 1.510(5) .
C212 H21C 0.9900 .
C212 H21D 0.9900 .
C213 H21E 0.9900 .
C213 H21F 0.9900 .
C215 H215 0.9500 .
C217 C218 1.328(7) .
C217 H217 0.9500 .
C218 H218 0.9500 .
C219 H21G 0.9800 .
C219 H21H 0.9800 .
C219 H21I 0.9800 .
C220 C221 1.533(5) .
C220 H22A 0.9900 .
C220 H22B 0.9900 .
C221 C222 1.526(5) .
C221 H22C 0.9900 .
C221 H22D 0.9900 .
C222 H22E 0.9900 .
C222 H22F 0.9900 .
C224 H224 0.9500 .
C226 C227 1.354(6) .
C226 H226 0.9500 .
C227 H227 0.9500 .
C228 H22G 0.9800 .
C228 H22H 0.9800 .
C228 H22I 0.9800 .
C912 C913 1.399(8) .
C913 H91A 0.9800 .
C913 H91B 0.9800 .
C913 H91C 0.9800 .

loop_
_geom_torsion_atom_site_label_1
_geom_torsion_atom_site_label_2
_geom_torsion_atom_site_label_3
_geom_torsion_atom_site_label_4
_geom_torsion
_geom_torsion_site_symmetry_1
_geom_torsion_site_symmetry_4
C14 N11 C11 C110 176.2(4) . 2_545
C14 N11 C11 C12 -0.7(4) . .
N11 C11 C12 C13 1.2(5) . .
C110 C11 C12 C13 -175.8(4) 2_545 .
C11 C12 C13 C14 -1.1(5) . .
C11 N11 C14 C15 179.4(3) . .
C11 N11 C14 C13 0.0(4) . .
C12 C13 C14 N11 0.7(5) . .
C12 C13 C14 C15 -178.7(4) . .
N11 C14 C15 C16 -3.6(6) . .
C13 C14 C15 C16 175.7(4) . .
N11 C14 C15 C112 175.6(3) . .
C13 C14 C15 C112 -5.1(5) . .
C19 N12 C16 C15 177.3(3) . .
C19 N12 C16 C17 -2.3(4) . .
C14 C15 C16 N12 7.0(6) . .
C112 C15 C16 N12 -172.3(3) . .
C14 C15 C16 C17 -173.5(4) . .
C112 C15 C16 C17 7.2(5) . .
N12 C16 C17 C18 0.8(4) . .
C15 C16 C17 C18 -178.8(4) . .
C16 C17 C18 C19 0.9(4) . .
C16 N12 C19 C110 -175.2(4) . .
C16 N12 C19 C18 2.8(4) . .
C17 C18 C19 N12 -2.3(4) . .
C17 C18 C19 C110 175.8(4) . .
C24 N21 C21 C210 -177.6(3) . .
C24 N21 C21 C22 1.3(4) . .
N21 C21 C22 C23 -1.0(4) . .
C210 C21 C22 C23 177.9(3) . .
C21 C22 C23 C24 0.2(4) . .
C21 N21 C24 C25 178.8(3) . .
C21 N21 C24 C23 -1.2(4) . .
C22 C23 C24 N21 0.6(4) . .
C22 C23 C24 C25 -179.3(3) . .
N21 C24 C25 C26 0.1(6) . 2_645
C23 C24 C25 C26 -179.9(3) . 2_645
N21 C24 C25 C211 174.6(3) . .
C23 C24 C25 C211 -5.5(5) . .
C29 N22 C26 C25 -175.7(3) . 2_645
C29 N22 C26 C27 1.5(4) . .
N22 C26 C27 C28 -1.6(4) . .
C25 C26 C27 C28 175.6(4) 2_645 .
C26 C27 C28 C29 1.1(4) . .
C26 N22 C29 C210 178.4(3) . .
C26 N22 C29 C28 -0.9(4) . .
C27 C28 C29 N22 -0.2(4) . .
C27 C28 C29 C210 -179.5(4) . .
N12 C19 C110 C11 -6.1(6) . 2_545
C18 C19 C110 C11 176.2(4) . 2_545
N12 C19 C110 C120 176.7(4) . .
C18 C19 C110 C120 -1.0(5) . .
C14 C15 C112 C111 87.5(4) . .
C16 C15 C112 C111 -93.2(4) . .
C113 C111 C112 C15 -176.5(3) . .
C115 N114 C113 C111 -82.0(5) . .
C118 N114 C113 C111 97.0(4) . .
C112 C111 C113 N114 -178.8(3) . .
C117 N116 C115 N114 -0.6(5) . .
C119 N116 C115 N114 -177.4(4) . .
C118 N114 C115 N116 0.3(4) . .
C113 N114 C115 N116 179.4(3) . .
C115 N116 C117 C118 0.6(5) . .
C119 N116 C117 C118 177.4(4) . .
N116 C117 C118 N114 -0.4(5) . .
C115 N114 C118 C117 0.1(4) . .
C113 N114 C118 C117 -179.0(3) . .
C19 C110 C120 C121 91.4(4) . .
C11 C110 C120 C121 -86.0(4) 2_545 .
C110 C120 C121 C122 172.9(4) . .
C124 N123 C122 C121 97.7(5) . .
C127 N123 C122 C121 -78.1(5) . .
C120 C121 C122 N123 -66.0(5) . .
C127 N123 C124 N125 0.9(5) . .
C122 N123 C124 N125 -175.5(3) . .
C126 N125 C124 N123 -0.4(5) . .
C128 N125 C124 N123 -179.1(4) . .
C124 N125 C126 C127 -0.2(6) . .
C128 N125 C126 C127 178.5(5) . .
N125 C126 C127 N123 0.7(6) . .
C124 N123 C127 C126 -1.0(5) . .
C122 N123 C127 C126 175.4(4) . .
N21 C21 C210 C29 -4.4(6) . .
C22 C21 C210 C29 176.9(3) . .
N21 C21 C210 C220 174.7(3) . .
C22 C21 C210 C220 -4.0(5) . .
N22 C29 C210 C21 0.3(6) . .
C28 C29 C210 C21 179.5(4) . .
N22 C29 C210 C220 -178.8(3) . .
C28 C29 C210 C220 0.3(5) . .
C26 C25 C211 C212 97.0(4) 2_645 .
C24 C25 C211 C212 -77.9(4) . .
C25 C211 C212 C213 -159.5(3) . .
C215 N214 C213 C212 -118.8(5) . .
C218 N214 C213 C212 58.5(5) . .
C211 C212 C213 N214 68.8(4) . .
C218 N214 C215 N216 -0.7(5) . .
C213 N214 C215 N216 176.8(4) . .
C217 N216 C215 N214 1.4(6) . .
C219 N216 C215 N214 178.4(5) . .
C215 N216 C217 C218 -1.5(6) . .
C219 N216 C217 C218 -178.4(5) . .
N216 C217 C218 N214 1.1(5) . .
C215 N214 C218 C217 -0.2(5) . .
C213 N214 C218 C217 -177.9(4) . .
C21 C210 C220 C221 95.5(4) . .
C29 C210 C220 C221 -85.3(4) . .
C210 C220 C221 C222 -172.1(3) . .
C224 N223 C222 C221 -88.2(5) . .
C227 N223 C222 C221 91.5(4) . .
C220 C221 C222 N223 -170.1(3) . .
C226 N225 C224 N223 -0.4(4) . .
C228 N225 C224 N223 -177.9(4) . .
C227 N223 C224 N225 0.3(4) . .
C222 N223 C224 N225 -180.0(3) . .
C224 N225 C226 C227 0.3(5) . .
C228 N225 C226 C227 177.9(4) . .
N225 C226 C227 N223 -0.2(5) . .
C224 N223 C227 C226 -0.1(4) . .
C222 N223 C227 C226 -179.8(3) . .
